data_7708351
loop_
_publ_author_name
'Kelly, John A.'
'Gram\"uller, Johannes'
'Gschwind, Ruth M.'
'Wolf, Robert'

_publ_section_title
;
 Low-oxidation state cobalt--magnesium complexes: ion-pairing and
 reactivity
;
_journal_name_full 'Dalton Transactions'
_journal_paper_doi 10.1039/D1DT02621F
_journal_year 2021
_chemical_formula_moiety 'C45 H65 Co Mg N2'
_chemical_formula_sum 'C45 H65 Co Mg N2'
_chemical_formula_weight 717.23
_space_group_crystal_system orthorhombic
_space_group_IT_number 61
_space_group_name_Hall '-P 2ac 2ab'
_space_group_name_H-M_alt 'P b c a'
_atom_sites_solution_hydrogens mixed
_atom_sites_solution_primary dual
_audit_creation_date 2020-07-27
_audit_creation_method
;
Olex2 1.3
(compiled 2020.07.16 svn.r6f6c53a7 for OlexSys, GUI svn.r6139)
;
_audit_update_record
;
2021-01-08 deposited with the CCDC.	2021-08-10 downloaded from the CCDC.
;
_cell_angle_alpha 90
_cell_angle_beta 90
_cell_angle_gamma 90
_cell_formula_units_Z 8
_cell_length_a 19.3913(4)
_cell_length_b 16.0799(4)
_cell_length_c 24.4772(6)
_cell_measurement_reflns_used 7434
_cell_measurement_temperature 123.01(10)
_cell_measurement_theta_max 73.8830
_cell_measurement_theta_min 3.9760
_cell_volume 7632.2(3)
_computing_cell_refinement 'CrysAlisPro 1.171.40.14a (Rigaku OD, 2018)'
_computing_data_collection 'CrysAlisPro 1.171.40.14a (Rigaku OD, 2018)'
_computing_data_reduction 'CrysAlisPro 1.171.40.14a (Rigaku OD, 2018)'
_computing_molecular_graphics 'Olex2 1.3 (Dolomanov et al., 2009)'
_computing_publication_material 'Olex2 1.3 (Dolomanov et al., 2009)'
_computing_structure_refinement 'SHELXL 2016/6 (Sheldrick, 2015)'
_computing_structure_solution 'SHELXT  (Sheldrick, 2015)'
_diffrn_ambient_environment N~2~
_diffrn_ambient_temperature 123.01(10)
_diffrn_detector 'CCD plate'
_diffrn_detector_area_resol_mean 5.1773
_diffrn_detector_type Atlas
_diffrn_measured_fraction_theta_full 0.999
_diffrn_measured_fraction_theta_max 0.982
_diffrn_measurement_details
;
List of Runs (angles in degrees, time in seconds):

  # Type    Start    End  Width  t~exp~   \w     \q     \k     \f   Frames
#--------------------------------------------------------------------------
  1  \w    -65.00  30.00   1.00   25.00    --  -42.68  37.00-150.00   95
  2  \w   -117.00 -11.00   1.00   25.00    --  -42.68 -77.00-120.00  106
  3  \w     25.00  76.00   1.00   50.00    --  106.63 -94.00  90.00   51
  4  \w     34.00  67.00   1.00   50.00    --  106.63 -30.00 -30.00   33
  5  \w     33.00  69.00   1.00   50.00    --  106.63 -30.00 -60.00   36
  6  \w     34.00  61.00   1.00   50.00    --  106.63 -30.00   0.00   27
  7  \w     34.00  69.00   1.00   50.00    --  106.63 -30.00 -90.00   35
  8  \w     55.00 104.00   1.00   50.00    --  106.63 -94.00-180.00   49
  9  \w     48.00 130.00   1.00   50.00    --  106.63 -61.00-150.00   82
 10  \w     46.00  76.00   1.00   50.00    --  106.63 -45.00  60.00   30
;
_diffrn_measurement_device 'four-circle diffractometer'
_diffrn_measurement_device_type 'SuperNova, Single source at offset/far, Atlas'
_diffrn_measurement_method '\w scans'
_diffrn_orient_matrix_type 'CrysAlisPro convention (1999,Acta A55,543-557)'
_diffrn_orient_matrix_UB_11 0.0686585000
_diffrn_orient_matrix_UB_12 -0.0142092000
_diffrn_orient_matrix_UB_13 -0.0303313000
_diffrn_orient_matrix_UB_21 -0.0397739000
_diffrn_orient_matrix_UB_22 -0.0147566000
_diffrn_orient_matrix_UB_23 -0.0535502000
_diffrn_orient_matrix_UB_31 0.0041792000
_diffrn_orient_matrix_UB_32 0.0935939000
_diffrn_orient_matrix_UB_33 -0.0131347000
_diffrn_radiation_monochromator mirror
_diffrn_radiation_probe x-ray
_diffrn_radiation_type 'Cu K\a'
_diffrn_radiation_wavelength 1.54184
_diffrn_reflns_av_R_equivalents 0.0419
_diffrn_reflns_av_unetI/netI 0.0414
_diffrn_reflns_Laue_measured_fraction_full 0.999
_diffrn_reflns_Laue_measured_fraction_max 0.982
_diffrn_reflns_limit_h_max 23
_diffrn_reflns_limit_h_min -19
_diffrn_reflns_limit_k_max 19
_diffrn_reflns_limit_k_min -14
_diffrn_reflns_limit_l_max 25
_diffrn_reflns_limit_l_min -30
_diffrn_reflns_number 23793
_diffrn_reflns_point_group_measured_fraction_full 0.999
_diffrn_reflns_point_group_measured_fraction_max 0.982
_diffrn_reflns_theta_full 67.684
_diffrn_reflns_theta_max 74.003
_diffrn_reflns_theta_min 3.612
_diffrn_source 'micro-focus sealed X-ray tube'
_diffrn_source_type 'SuperNova (Cu) X-ray Source'
_exptl_absorpt_coefficient_mu 3.925
_exptl_absorpt_correction_T_max 1.000
_exptl_absorpt_correction_T_min 0.425
_exptl_absorpt_correction_type gaussian
_exptl_absorpt_process_details
;
CrysAlisPro 1.171.40.14a (Rigaku Oxford Diffraction, 2018)
Numerical absorption correction based on gaussian integration over
			a multifaceted crystal model
Empirical absorption correction using spherical harmonics,
 implemented in SCALE3 ABSPACK scaling algorithm.
;
_exptl_crystal_colour 'clear light yellow'
_exptl_crystal_colour_lustre clear
_exptl_crystal_colour_modifier light
_exptl_crystal_colour_primary yellow
_exptl_crystal_density_diffrn 1.248
_exptl_crystal_description plate
_exptl_crystal_F_000 3104
_exptl_crystal_size_max 0.357
_exptl_crystal_size_mid 0.12
_exptl_crystal_size_min 0.044
_refine_diff_density_max 0.890
_refine_diff_density_min -0.372
_refine_diff_density_rms 0.054
_refine_ls_extinction_method none
_refine_ls_goodness_of_fit_ref 1.026
_refine_ls_hydrogen_treatment mixed
_refine_ls_matrix_type full
_refine_ls_number_parameters 468
_refine_ls_number_reflns 7609
_refine_ls_number_restraints 0
_refine_ls_restrained_S_all 1.026
_refine_ls_R_factor_all 0.0583
_refine_ls_R_factor_gt 0.0434
_refine_ls_shift/su_max 0.002
_refine_ls_shift/su_mean 0.000
_refine_ls_structure_factor_coef Fsqd
_refine_ls_weighting_details 'w=1/[\s^2^(Fo^2^)+(0.0508P)^2^+4.5225P] where P=(Fo^2^+2Fc^2^)/3'
_refine_ls_weighting_scheme calc
_refine_ls_wR_factor_gt 0.1009
_refine_ls_wR_factor_ref 0.1090
_reflns_Friedel_coverage 0.000
_reflns_number_gt 6207
_reflns_number_total 7609
_reflns_threshold_expression 'I > 2\s(I)'
_cod_data_source_file d1dt02621f2.cif
_cod_data_source_block pbca
_cod_database_code 7708351
_shelx_shelxl_version_number 2016/6
_chemical_oxdiff_formula 'C336 H496 Co8 Mg8 N40 '
_shelx_space_group_comment
;
The symmetry employed for this shelxl refinement is uniquely defined
by the following loop, which should always be used as a source of
symmetry information in preference to the above space-group names.
They are only intended as comments.
;
_shelx_estimated_absorpt_t_max 0.846
_shelx_estimated_absorpt_t_min 0.335
_reflns_odcompleteness_completeness 99.85
_reflns_odcompleteness_iscentric 1
_reflns_odcompleteness_theta 66.97
_olex2_refinement_description
;
1. Fixed Uiso
 At 1.2 times of:
  All C(H) groups, All C(H,H) groups
 At 1.5 times of:
  All C(H,H,H) groups
2.a Ternary CH refined with riding coordinates:
 C32(H32), C43(H43), C39(H39), C42(H42), C36(H36), C33(H33), C28(H28),
 C24(H24), C12(H12), C15(H15)
2.b Secondary CH2 refined with riding coordinates:
 C44(H44A,H44B), C34(H34A,H34B), C31(H31A,H31B), C40(H40A,H40B), C45(H45A,
 H45B), C35(H35A,H35B), C41(H41A,H41B)
2.c Aromatic/amide H refined with riding coordinates:
 C20(H20), C3(H3), C10(H10), C21(H21), C22(H22), C9(H9), C8(H8)
2.d Idealised Me refined as rotating group:
 C1(H1A,H1B,H1C), C5(H5A,H5B,H5C), C29(H29A,H29B,H29C), C13(H13A,H13B,H13C),
 C27(H27A,H27B,H27C), C26(H26A,H26B,H26C), C14(H14A,H14B,H14C), C25(H25A,H25B,
 H25C), C17(H17A,H17B,H17C), C16(H16A,H16B,H16C)
;
_olex2_submission_special_instructions 'No special instructions were received'
_oxdiff_exptl_absorpt_empirical_details
;
Empirical correction (ABSPACK) includes:
- Absorption correction using spherical harmonics
- Frame scaling
;
_oxdiff_exptl_absorpt_empirical_full_max 1.465
_oxdiff_exptl_absorpt_empirical_full_min 0.865

loop_
_space_group_symop_operation_xyz
'x, y, z'
'-x+1/2, -y, z+1/2'
'-x, y+1/2, -z+1/2'
'x+1/2, -y+1/2, -z'
'-x, -y, -z'
'x-1/2, y, -z-1/2'
'x, -y-1/2, z-1/2'
'-x-1/2, y-1/2, z'

loop_
_atom_site_label
_atom_site_type_symbol
_atom_site_fract_x
_atom_site_fract_y
_atom_site_fract_z
_atom_site_U_iso_or_equiv
_atom_site_adp_type
_atom_site_occupancy
_atom_site_site_symmetry_order
_atom_site_calc_flag
_atom_site_refinement_flags_posn
_atom_site_refinement_flags_adp
_atom_site_refinement_flags_occupancy
_atom_site_disorder_assembly
_atom_site_disorder_group
Co1 Co 0.65789(2) 0.33221(2) 0.74628(2) 0.01482(9) Uani 1 1 d . . . . .
Mg1 Mg 0.64918(3) 0.28508(4) 0.64669(3) 0.01497(15) Uani 1 1 d . . . . .
N1 N 0.71849(8) 0.25180(11) 0.58669(7) 0.0155(3) Uani 1 1 d . . . . .
N2 N 0.56280(9) 0.29390(11) 0.59521(7) 0.0165(4) Uani 1 1 d . . . . .
C4 C 0.70860(10) 0.29609(13) 0.54098(9) 0.0169(4) Uani 1 1 d . . . . .
C6 C 0.49075(10) 0.27592(14) 0.60681(8) 0.0176(4) Uani 1 1 d . . . . .
C32 C 0.55830(11) 0.28290(14) 0.74478(9) 0.0200(4) Uani 1 1 d . . . . .
H32 H 0.524697 0.317768 0.725563 0.024 Uiso 1 1 calc R U . . .
C18 C 0.77405(10) 0.19163(13) 0.58459(9) 0.0167(4) Uani 1 1 d . . . . .
C43 C 0.75432(11) 0.38417(14) 0.76023(9) 0.0193(4) Uani 1 1 d . . . . .
H43 H 0.790694 0.342947 0.766486 0.023 Uiso 1 1 calc R U . . .
C11 C 0.44556(11) 0.33736(14) 0.62643(9) 0.0196(4) Uani 1 1 d . . . . .
C20 C 0.82094(12) 0.06560(15) 0.54533(10) 0.0237(5) Uani 1 1 d . . . . .
H20 H 0.816361 0.020345 0.521957 0.028 Uiso 1 1 calc R U . . .
C3 C 0.64665(11) 0.33574(14) 0.52649(9) 0.0182(4) Uani 1 1 d . . . . .
H3 H 0.651028 0.376478 0.499750 0.022 Uiso 1 1 calc R U . . .
C39 C 0.61967(11) 0.44711(13) 0.72950(9) 0.0190(4) Uani 1 1 d . . . . .
H39 H 0.569719 0.447025 0.723397 0.023 Uiso 1 1 calc R U . . .
C19 C 0.76638(11) 0.12160(14) 0.55057(9) 0.0195(4) Uani 1 1 d . . . . .
C1 C 0.52304(11) 0.34734(15) 0.50499(9) 0.0235(5) Uani 1 1 d . . . . .
H1A H 0.478634 0.331440 0.518838 0.035 Uiso 1 1 calc R U . . .
H1B H 0.531505 0.319178 0.471062 0.035 Uiso 1 1 calc R U . . .
H1C H 0.523984 0.406353 0.499111 0.035 Uiso 1 1 calc R U . . .
C23 C 0.83528(10) 0.20166(14) 0.61538(9) 0.0185(4) Uani 1 1 d . . . . .
C42 C 0.71158(11) 0.39694(15) 0.80552(9) 0.0205(4) Uani 1 1 d . . . . .
H42 H 0.723908 0.363709 0.837632 0.025 Uiso 1 1 calc R U . . .
C37 C 0.68201(11) 0.20827(14) 0.72329(9) 0.0188(4) Uani 1 1 d . . . . .
C10 C 0.37667(12) 0.31621(16) 0.63599(9) 0.0249(5) Uani 1 1 d . . . . .
H10 H 0.346315 0.356642 0.648634 0.030 Uiso 1 1 calc R U . . .
C2 C 0.57844(11) 0.32364(13) 0.54610(9) 0.0170(4) Uani 1 1 d . . . . .
C38 C 0.65796(11) 0.42116(14) 0.68250(9) 0.0187(4) Uani 1 1 d . . . . .
C36 C 0.69361(11) 0.22509(14) 0.77966(9) 0.0198(4) Uani 1 1 d . . . . .
H36 H 0.742744 0.227918 0.788860 0.024 Uiso 1 1 calc R U . . .
C33 C 0.57548(11) 0.31196(15) 0.79754(9) 0.0216(5) Uani 1 1 d . . . . .
H33 H 0.550990 0.362461 0.808769 0.026 Uiso 1 1 calc R U . . .
C28 C 0.84853(11) 0.27552(14) 0.65234(9) 0.0204(4) Uani 1 1 d . . . . .
H28 H 0.804188 0.302117 0.660313 0.024 Uiso 1 1 calc R U . . .
C7 C 0.46690(11) 0.19415(14) 0.59830(9) 0.0204(4) Uani 1 1 d . . . . .
C44 C 0.77531(11) 0.45375(15) 0.72118(9) 0.0224(5) Uani 1 1 d . . . . .
H44A H 0.822577 0.444884 0.709589 0.027 Uiso 1 1 calc R U . . .
H44B H 0.773384 0.506485 0.740365 0.027 Uiso 1 1 calc R U . . .
C24 C 0.69948(12) 0.10073(15) 0.52118(9) 0.0232(5) Uani 1 1 d . . . . .
H24 H 0.666866 0.146453 0.526968 0.028 Uiso 1 1 calc R U . . .
C5 C 0.76616(11) 0.30360(15) 0.49889(9) 0.0228(5) Uani 1 1 d . . . . .
H5A H 0.809832 0.306527 0.517263 0.034 Uiso 1 1 calc R U . . .
H5B H 0.759445 0.353075 0.477596 0.034 Uiso 1 1 calc R U . . .
H5C H 0.765471 0.255917 0.475293 0.034 Uiso 1 1 calc R U . . .
C30 C 0.61981(12) 0.15469(15) 0.70743(10) 0.0203(4) Uani 1 1 d . . . . .
C34 C 0.59439(12) 0.25405(16) 0.84397(10) 0.0263(5) Uani 1 1 d . . . . .
H34A H 0.553533 0.224438 0.855987 0.032 Uiso 1 1 calc R U . . .
H34B H 0.611503 0.286423 0.874533 0.032 Uiso 1 1 calc R U . . .
C12 C 0.51253(11) 0.12614(14) 0.57526(9) 0.0220(5) Uani 1 1 d . . . . .
H12 H 0.560638 0.142036 0.581697 0.026 Uiso 1 1 calc R U . . .
C21 C 0.88154(12) 0.07591(15) 0.57409(10) 0.0249(5) Uani 1 1 d . . . . .
H21 H 0.917562 0.038246 0.569969 0.030 Uiso 1 1 calc R U . . .
C31 C 0.55254(11) 0.19055(14) 0.73150(10) 0.0218(5) Uani 1 1 d . . . . .
H31A H 0.515374 0.182334 0.705539 0.026 Uiso 1 1 calc R U . . .
H31B H 0.540967 0.160345 0.764556 0.026 Uiso 1 1 calc R U . . .
C22 C 0.88804(11) 0.14279(15) 0.60902(10) 0.0239(5) Uani 1 1 d . . . . .
H22 H 0.928569 0.149014 0.628914 0.029 Uiso 1 1 calc R U . . .
C40 C 0.64306(12) 0.51585(14) 0.76819(10) 0.0237(5) Uani 1 1 d . . . . .
H40A H 0.603520 0.548706 0.779289 0.028 Uiso 1 1 calc R U . . .
H40B H 0.675091 0.552287 0.749384 0.028 Uiso 1 1 calc R U . . .
C45 C 0.72855(11) 0.45817(14) 0.67046(9) 0.0219(5) Uani 1 1 d . . . . .
H45A H 0.723316 0.515695 0.659278 0.026 Uiso 1 1 calc R U . . .
H45B H 0.749875 0.427941 0.640614 0.026 Uiso 1 1 calc R U . . .
C9 C 0.35285(12) 0.23647(17) 0.62703(10) 0.0273(5) Uani 1 1 d . . . . .
H9 H 0.306788 0.223552 0.633344 0.033 Uiso 1 1 calc R U . . .
C35 C 0.64994(11) 0.19079(15) 0.82624(9) 0.0241(5) Uani 1 1 d . . . . .
H35A H 0.679425 0.177953 0.857125 0.029 Uiso 1 1 calc R U . . .
H35B H 0.627820 0.139667 0.814594 0.029 Uiso 1 1 calc R U . . .
C29 C 0.88169(12) 0.24975(16) 0.70680(10) 0.0264(5) Uani 1 1 d . . . . .
H29A H 0.853139 0.209085 0.724482 0.040 Uiso 1 1 calc R U . . .
H29B H 0.886210 0.297661 0.729927 0.040 Uiso 1 1 calc R U . . .
H29C H 0.926448 0.226420 0.700002 0.040 Uiso 1 1 calc R U . . .
C8 C 0.39765(12) 0.17614(15) 0.60870(10) 0.0245(5) Uani 1 1 d . . . . .
H8 H 0.381475 0.122349 0.603140 0.029 Uiso 1 1 calc R U . . .
C41 C 0.67798(13) 0.47918(15) 0.81875(10) 0.0261(5) Uani 1 1 d . . . . .
H41A H 0.712571 0.517695 0.832138 0.031 Uiso 1 1 calc R U . . .
H41B H 0.643974 0.471270 0.847340 0.031 Uiso 1 1 calc R U . . .
C13 C 0.50164(13) 0.11966(17) 0.51336(10) 0.0307(6) Uani 1 1 d . . . . .
H13A H 0.454226 0.106740 0.505949 0.046 Uiso 1 1 calc R U . . .
H13B H 0.530566 0.076505 0.498889 0.046 Uiso 1 1 calc R U . . .
H13C H 0.513326 0.171685 0.496490 0.046 Uiso 1 1 calc R U . . .
C15 C 0.46576(12) 0.42769(15) 0.63665(10) 0.0256(5) Uani 1 1 d . . . . .
H15 H 0.516057 0.432961 0.634837 0.031 Uiso 1 1 calc R U . . .
C27 C 0.89460(12) 0.33914(16) 0.62344(11) 0.0301(6) Uani 1 1 d . . . . .
H27A H 0.938129 0.313962 0.614757 0.045 Uiso 1 1 calc R U . . .
H27B H 0.901966 0.386008 0.647023 0.045 Uiso 1 1 calc R U . . .
H27C H 0.872580 0.357347 0.590407 0.045 Uiso 1 1 calc R U . . .
C26 C 0.66939(13) 0.02204(15) 0.54658(11) 0.0298(5) Uani 1 1 d . . . . .
H26A H 0.702258 -0.022392 0.543693 0.045 Uiso 1 1 calc R U . . .
H26B H 0.627873 0.006964 0.527652 0.045 Uiso 1 1 calc R U . . .
H26C H 0.659113 0.032028 0.584382 0.045 Uiso 1 1 calc R U . . .
C14 C 0.50019(13) 0.04202(15) 0.60295(11) 0.0305(5) Uani 1 1 d . . . . .
H14A H 0.504592 0.048186 0.641806 0.046 Uiso 1 1 calc R U . . .
H14B H 0.533585 0.002542 0.590083 0.046 Uiso 1 1 calc R U . . .
H14C H 0.454655 0.022616 0.594322 0.046 Uiso 1 1 calc R U . . .
C25 C 0.70857(16) 0.08796(19) 0.45931(11) 0.0414(7) Uani 1 1 d . . . . .
H25A H 0.729165 0.136696 0.443592 0.062 Uiso 1 1 calc R U . . .
H25B H 0.664371 0.078404 0.442805 0.062 Uiso 1 1 calc R U . . .
H25C H 0.737862 0.040819 0.452936 0.062 Uiso 1 1 calc R U . . .
C17 C 0.43991(13) 0.45943(17) 0.69356(11) 0.0343(6) Uani 1 1 d . . . . .
H17A H 0.390694 0.465727 0.692709 0.051 Uiso 1 1 calc R U . . .
H17B H 0.460922 0.512101 0.701564 0.051 Uiso 1 1 calc R U . . .
H17C H 0.452277 0.419934 0.721287 0.051 Uiso 1 1 calc R U . . .
C16 C 0.43266(16) 0.48685(19) 0.59454(13) 0.0447(7) Uani 1 1 d . . . . .
H16A H 0.445557 0.469924 0.558347 0.067 Uiso 1 1 calc R U . . .
H16B H 0.448430 0.542584 0.600988 0.067 Uiso 1 1 calc R U . . .
H16C H 0.383380 0.484865 0.598086 0.067 Uiso 1 1 calc R U . . .
H37 H 0.7237(12) 0.1943(15) 0.7019(10) 0.017(6) Uiso 1 1 d . . . . .
H38 H 0.6311(13) 0.4151(16) 0.6486(11) 0.022(6) Uiso 1 1 d . . . . .
H30A H 0.6148(14) 0.1514(17) 0.6667(12) 0.028(7) Uiso 1 1 d . . . . .
H30B H 0.6300(13) 0.1094(17) 0.7179(11) 0.018(7) Uiso 1 1 d . . . . .

loop_
_atom_site_aniso_label
_atom_site_aniso_U_11
_atom_site_aniso_U_22
_atom_site_aniso_U_33
_atom_site_aniso_U_23
_atom_site_aniso_U_13
_atom_site_aniso_U_12
Co1 0.01404(16) 0.01599(17) 0.01444(16) 0.00072(14) -0.00064(13) 0.00040(13)
Mg1 0.0137(3) 0.0166(4) 0.0146(3) 0.0001(3) 0.0000(2) 0.0005(3)
N1 0.0145(8) 0.0147(9) 0.0175(8) -0.0011(7) -0.0003(7) 0.0006(7)
N2 0.0148(8) 0.0174(9) 0.0173(8) 0.0005(7) -0.0021(7) -0.0014(7)
C4 0.0189(10) 0.0136(10) 0.0180(10) -0.0017(8) 0.0032(8) -0.0027(8)
C6 0.0142(9) 0.0230(11) 0.0155(9) 0.0028(9) -0.0024(8) -0.0034(8)
C32 0.0136(10) 0.0203(11) 0.0262(11) 0.0025(9) -0.0003(8) -0.0004(8)
C18 0.0155(9) 0.0175(10) 0.0170(9) 0.0027(8) 0.0047(8) 0.0017(8)
C43 0.0152(9) 0.0227(11) 0.0201(10) 0.0001(9) -0.0042(8) -0.0034(8)
C11 0.0184(10) 0.0232(12) 0.0174(10) 0.0035(9) -0.0018(8) -0.0027(9)
C20 0.0284(11) 0.0193(11) 0.0233(11) -0.0020(9) 0.0056(9) 0.0035(9)
C3 0.0216(10) 0.0152(10) 0.0178(10) 0.0024(8) 0.0012(8) -0.0018(8)
C39 0.0178(10) 0.0152(11) 0.0240(10) 0.0015(9) -0.0026(8) 0.0017(8)
C19 0.0225(11) 0.0184(11) 0.0177(10) 0.0024(9) 0.0016(8) -0.0001(9)
C1 0.0220(11) 0.0291(13) 0.0193(10) 0.0066(10) -0.0018(9) 0.0013(9)
C23 0.0153(9) 0.0197(11) 0.0204(10) 0.0031(9) 0.0032(8) 0.0001(8)
C42 0.0185(10) 0.0246(12) 0.0184(10) -0.0016(9) -0.0045(8) -0.0023(9)
C37 0.0189(10) 0.0162(11) 0.0211(10) 0.0021(9) 0.0018(9) 0.0020(8)
C10 0.0192(11) 0.0335(14) 0.0220(11) -0.0018(10) 0.0039(9) -0.0005(10)
C2 0.0190(10) 0.0130(10) 0.0191(10) 0.0004(8) -0.0015(8) 0.0014(8)
C38 0.0211(10) 0.0172(11) 0.0177(10) 0.0009(8) -0.0035(8) -0.0009(9)
C36 0.0169(10) 0.0190(11) 0.0233(11) 0.0062(9) -0.0028(8) 0.0003(8)
C33 0.0151(10) 0.0254(12) 0.0243(11) 0.0001(10) 0.0036(8) 0.0002(9)
C28 0.0147(9) 0.0203(11) 0.0262(11) 0.0004(9) -0.0008(8) 0.0001(8)
C7 0.0183(10) 0.0251(12) 0.0177(10) 0.0008(9) -0.0034(8) -0.0041(9)
C44 0.0197(10) 0.0219(12) 0.0256(11) -0.0005(9) 0.0024(9) -0.0041(9)
C24 0.0277(11) 0.0195(11) 0.0224(11) -0.0035(9) -0.0045(9) 0.0012(9)
C5 0.0226(11) 0.0239(12) 0.0219(11) 0.0044(10) 0.0050(9) 0.0008(9)
C30 0.0243(11) 0.0121(11) 0.0245(11) 0.0010(9) -0.0004(9) -0.0034(9)
C34 0.0242(11) 0.0327(14) 0.0219(11) 0.0047(10) 0.0045(9) -0.0063(10)
C12 0.0206(10) 0.0204(12) 0.0249(11) -0.0012(10) -0.0025(9) -0.0058(9)
C21 0.0208(11) 0.0222(12) 0.0317(12) 0.0014(10) 0.0071(10) 0.0070(9)
C31 0.0192(10) 0.0200(12) 0.0261(11) 0.0047(9) -0.0031(9) -0.0030(9)
C22 0.0156(10) 0.0261(13) 0.0300(12) 0.0030(10) 0.0025(9) 0.0022(9)
C40 0.0266(12) 0.0183(12) 0.0261(11) -0.0042(9) 0.0005(9) 0.0019(9)
C45 0.0239(11) 0.0183(11) 0.0235(11) 0.0015(9) 0.0020(9) -0.0024(9)
C9 0.0184(10) 0.0380(14) 0.0257(12) -0.0047(11) 0.0032(9) -0.0079(10)
C35 0.0240(11) 0.0274(12) 0.0209(11) 0.0085(10) -0.0036(9) -0.0025(10)
C29 0.0210(11) 0.0293(13) 0.0291(12) -0.0021(10) -0.0032(10) 0.0031(10)
C8 0.0239(11) 0.0250(13) 0.0245(11) -0.0009(10) -0.0008(9) -0.0107(9)
C41 0.0299(12) 0.0261(13) 0.0222(11) -0.0066(10) -0.0011(9) -0.0006(10)
C13 0.0370(13) 0.0290(14) 0.0260(12) -0.0046(11) -0.0041(10) 0.0016(11)
C15 0.0236(11) 0.0226(12) 0.0305(12) 0.0027(10) -0.0012(9) -0.0017(9)
C27 0.0271(12) 0.0260(13) 0.0374(14) -0.0004(11) 0.0039(10) -0.0068(10)
C26 0.0284(12) 0.0224(13) 0.0386(14) -0.0010(11) -0.0082(11) -0.0020(10)
C14 0.0321(13) 0.0244(13) 0.0349(13) 0.0021(11) 0.0012(10) -0.0035(10)
C25 0.0548(17) 0.0440(17) 0.0256(13) -0.0054(12) -0.0092(12) -0.0049(14)
C17 0.0312(13) 0.0318(15) 0.0399(15) -0.0003(12) 0.0016(11) 0.0035(11)
C16 0.0511(17) 0.0360(16) 0.0471(17) 0.0097(14) 0.0038(14) 0.0051(13)

loop_
_atom_type_symbol
_atom_type_description
_atom_type_scat_dispersion_real
_atom_type_scat_dispersion_imag
_atom_type_scat_source
C C 0.0181 0.0091 'International Tables Vol C Tables 4.2.6.8 and 6.1.1.4'
H H 0.0000 0.0000 'International Tables Vol C Tables 4.2.6.8 and 6.1.1.4'
Co Co -2.3653 3.6143 'International Tables Vol C Tables 4.2.6.8 and 6.1.1.4'
Mg Mg 0.1719 0.1771 'International Tables Vol C Tables 4.2.6.8 and 6.1.1.4'
N N 0.0311 0.0180 'International Tables Vol C Tables 4.2.6.8 and 6.1.1.4'

loop_
_exptl_crystal_face_index_h
_exptl_crystal_face_index_k
_exptl_crystal_face_index_l
_exptl_crystal_face_perp_dist
13 0 -1 0.0494
-13 0 1 0.0706
-6 9 -2 0.1605
-1 -10 3 0.1510
0 0 -16 0.0354
0 1 16 0.0116
9 7 -3 0.1391
0 0 16 0.0084

loop_
_geom_angle_atom_site_label_1
_geom_angle_atom_site_label_2
_geom_angle_atom_site_label_3
_geom_angle
_geom_angle_site_symmetry_1
_geom_angle_site_symmetry_3
_geom_angle_publ_flag
C32 Co1 Mg1 79.03(6) . . ?
C32 Co1 C37 80.95(9) . . ?
C32 Co1 C38 104.13(9) . . ?
C43 Co1 Mg1 109.59(6) . . ?
C43 Co1 C32 171.37(9) . . ?
C43 Co1 C37 102.88(9) . . ?
C43 Co1 C38 81.30(9) . . ?
C39 Co1 Mg1 93.01(7) . . ?
C39 Co1 C32 90.25(9) . . ?
C39 Co1 C43 89.76(9) . . ?
C39 Co1 C42 82.40(9) . . ?
C39 Co1 C37 151.64(9) . . ?
C39 Co1 C38 40.29(9) . . ?
C39 Co1 C33 89.08(9) . . ?
C42 Co1 Mg1 148.33(6) . . ?
C42 Co1 C32 132.04(9) . . ?
C42 Co1 C43 39.48(8) . . ?
C42 Co1 C37 123.22(9) . . ?
C42 Co1 C38 100.18(9) . . ?
C37 Co1 Mg1 58.93(6) . . ?
C38 Co1 Mg1 59.84(6) . . ?
C38 Co1 C37 116.01(9) . . ?
C36 Co1 Mg1 98.90(7) . . ?
C36 Co1 C32 90.03(9) . . ?
C36 Co1 C43 88.16(9) . . ?
C36 Co1 C39 167.91(9) . . ?
C36 Co1 C42 88.46(9) . . ?
C36 Co1 C37 40.04(9) . . ?
C36 Co1 C38 150.50(9) . . ?
C36 Co1 C33 83.42(9) . . ?
C33 Co1 Mg1 118.87(7) . . ?
C33 Co1 C32 39.85(9) . . ?
C33 Co1 C43 131.52(9) . . ?
C33 Co1 C42 92.48(9) . . ?
C33 Co1 C37 100.62(9) . . ?
C33 Co1 C38 123.84(9) . . ?
Co1 Mg1 H38 72.4(7) . . ?
Co1 Mg1 H30A 95.3(7) . . ?
N1 Mg1 Co1 135.45(6) . . ?
N1 Mg1 N2 96.32(7) . . ?
N1 Mg1 H38 112.3(7) . . ?
N1 Mg1 H30A 95.6(7) . . ?
N2 Mg1 Co1 127.17(6) . . ?
N2 Mg1 H38 79.4(7) . . ?
N2 Mg1 H30A 87.7(7) . . ?
H38 Mg1 H30A 150.2(10) . . ?
C4 N1 Mg1 111.32(13) . . ?
C4 N1 C18 115.58(17) . . ?
C18 N1 Mg1 133.11(14) . . ?
C6 N2 Mg1 129.43(13) . . ?
C2 N2 Mg1 112.64(14) . . ?
C2 N2 C6 117.86(17) . . ?
N1 C4 C3 125.04(19) . . ?
N1 C4 C5 120.11(18) . . ?
C3 C4 C5 114.81(19) . . ?
C11 C6 N2 121.73(19) . . ?
C11 C6 C7 120.12(19) . . ?
C7 C6 N2 118.14(19) . . ?
Co1 C32 H32 114.0 . . ?
C33 C32 Co1 68.92(12) . . ?
C33 C32 H32 114.0 . . ?
C33 C32 C31 122.3(2) . . ?
C31 C32 Co1 116.20(14) . . ?
C31 C32 H32 114.0 . . ?
C19 C18 N1 118.45(18) . . ?
C19 C18 C23 119.63(19) . . ?
C23 C18 N1 121.92(19) . . ?
Co1 C43 H43 113.7 . . ?
C42 C43 Co1 69.88(12) . . ?
C42 C43 H43 113.7 . . ?
C42 C43 C44 123.1(2) . . ?
C44 C43 Co1 115.60(14) . . ?
C44 C43 H43 113.7 . . ?
C6 C11 C15 124.44(19) . . ?
C10 C11 C6 118.8(2) . . ?
C10 C11 C15 116.7(2) . . ?
C19 C20 H20 119.3 . . ?
C21 C20 H20 119.3 . . ?
C21 C20 C19 121.4(2) . . ?
C4 C3 H3 114.8 . . ?
C4 C3 C2 130.4(2) . . ?
C2 C3 H3 114.8 . . ?
Co1 C39 H39 112.9 . . ?
C38 C39 Co1 73.04(13) . . ?
C38 C39 H39 112.9 . . ?
C38 C39 C40 123.8(2) . . ?
C40 C39 Co1 115.14(15) . . ?
C40 C39 H39 112.9 . . ?
C18 C19 C24 123.10(19) . . ?
C20 C19 C18 119.4(2) . . ?
C20 C19 C24 117.5(2) . . ?
H1A C1 H1B 109.5 . . ?
H1A C1 H1C 109.5 . . ?
H1B C1 H1C 109.5 . . ?
C2 C1 H1A 109.5 . . ?
C2 C1 H1B 109.5 . . ?
C2 C1 H1C 109.5 . . ?
C18 C23 C28 123.34(19) . . ?
C22 C23 C18 118.4(2) . . ?
C22 C23 C28 118.14(19) . . ?
Co1 C42 H42 114.3 . . ?
C43 C42 Co1 70.64(12) . . ?
C43 C42 H42 114.3 . . ?
C43 C42 C41 123.7(2) . . ?
C41 C42 Co1 111.98(15) . . ?
C41 C42 H42 114.3 . . ?
Co1 C37 H37 122.3(14) . . ?
C36 C37 Co1 66.40(12) . . ?
C36 C37 C30 118.46(19) . . ?
C36 C37 H37 115.3(14) . . ?
C30 C37 Co1 114.93(15) . . ?
C30 C37 H37 112.4(14) . . ?
C11 C10 H10 119.4 . . ?
C9 C10 C11 121.3(2) . . ?
C9 C10 H10 119.4 . . ?
N2 C2 C3 124.57(19) . . ?
N2 C2 C1 121.84(19) . . ?
C3 C2 C1 113.59(19) . . ?
Co1 C38 H38 123.7(15) . . ?
C39 C38 Co1 66.67(12) . . ?
C39 C38 C45 120.55(19) . . ?
C39 C38 H38 115.6(15) . . ?
C45 C38 Co1 114.05(14) . . ?
C45 C38 H38 110.6(15) . . ?
Co1 C36 H36 112.7 . . ?
C37 C36 Co1 73.56(13) . . ?
C37 C36 H36 112.7 . . ?
C37 C36 C35 124.7(2) . . ?
C35 C36 Co1 114.77(15) . . ?
C35 C36 H36 112.7 . . ?
Co1 C33 H33 114.6 . . ?
C32 C33 Co1 71.23(12) . . ?
C32 C33 H33 114.6 . . ?
C32 C33 C34 122.6(2) . . ?
C34 C33 Co1 111.52(14) . . ?
C34 C33 H33 114.6 . . ?
C23 C28 H28 108.2 . . ?
C23 C28 C29 112.19(19) . . ?
C23 C28 C27 110.29(19) . . ?
C29 C28 H28 108.2 . . ?
C27 C28 H28 108.2 . . ?
C27 C28 C29 109.68(19) . . ?
C6 C7 C12 122.45(19) . . ?
C8 C7 C6 118.8(2) . . ?
C8 C7 C12 118.6(2) . . ?
C43 C44 H44A 109.1 . . ?
C43 C44 H44B 109.1 . . ?
C43 C44 C45 112.44(18) . . ?
H44A C44 H44B 107.8 . . ?
C45 C44 H44A 109.1 . . ?
C45 C44 H44B 109.1 . . ?
C19 C24 H24 108.5 . . ?
C19 C24 C26 108.44(19) . . ?
C19 C24 C25 113.4(2) . . ?
C26 C24 H24 108.5 . . ?
C26 C24 C25 109.5(2) . . ?
C25 C24 H24 108.5 . . ?
C4 C5 H5A 109.5 . . ?
C4 C5 H5B 109.5 . . ?
C4 C5 H5C 109.5 . . ?
H5A C5 H5B 109.5 . . ?
H5A C5 H5C 109.5 . . ?
H5B C5 H5C 109.5 . . ?
C37 C30 C31 111.01(19) . . ?
C37 C30 H30A 111.0(16) . . ?
C37 C30 H30B 103.8(18) . . ?
C31 C30 H30A 108.5(16) . . ?
C31 C30 H30B 115.3(19) . . ?
H30A C30 H30B 107(2) . . ?
C33 C34 H34A 109.4 . . ?
C33 C34 H34B 109.4 . . ?
C33 C34 C35 111.30(19) . . ?
H34A C34 H34B 108.0 . . ?
C35 C34 H34A 109.4 . . ?
C35 C34 H34B 109.4 . . ?
C7 C12 H12 107.9 . . ?
C7 C12 C13 109.66(19) . . ?
C7 C12 C14 112.41(19) . . ?
C13 C12 H12 107.9 . . ?
C14 C12 H12 107.9 . . ?
C14 C12 C13 110.8(2) . . ?
C20 C21 H21 120.4 . . ?
C22 C21 C20 119.2(2) . . ?
C22 C21 H21 120.4 . . ?
C32 C31 C30 112.56(18) . . ?
C32 C31 H31A 109.1 . . ?
C32 C31 H31B 109.1 . . ?
C30 C31 H31A 109.1 . . ?
C30 C31 H31B 109.1 . . ?
H31A C31 H31B 107.8 . . ?
C23 C22 H22 119.1 . . ?
C21 C22 C23 121.9(2) . . ?
C21 C22 H22 119.1 . . ?
C39 C40 H40A 109.5 . . ?
C39 C40 H40B 109.5 . . ?
C39 C40 C41 110.79(19) . . ?
H40A C40 H40B 108.1 . . ?
C41 C40 H40A 109.5 . . ?
C41 C40 H40B 109.5 . . ?
C38 C45 C44 110.84(18) . . ?
C38 C45 H45A 109.5 . . ?
C38 C45 H45B 109.5 . . ?
C44 C45 H45A 109.5 . . ?
C44 C45 H45B 109.5 . . ?
H45A C45 H45B 108.1 . . ?
C10 C9 H9 120.2 . . ?
C8 C9 C10 119.7(2) . . ?
C8 C9 H9 120.2 . . ?
C36 C35 C34 111.08(19) . . ?
C36 C35 H35A 109.4 . . ?
C36 C35 H35B 109.4 . . ?
C34 C35 H35A 109.4 . . ?
C34 C35 H35B 109.4 . . ?
H35A C35 H35B 108.0 . . ?
C28 C29 H29A 109.5 . . ?
C28 C29 H29B 109.5 . . ?
C28 C29 H29C 109.5 . . ?
H29A C29 H29B 109.5 . . ?
H29A C29 H29C 109.5 . . ?
H29B C29 H29C 109.5 . . ?
C7 C8 H8 119.4 . . ?
C9 C8 C7 121.3(2) . . ?
C9 C8 H8 119.4 . . ?
C42 C41 C40 110.83(19) . . ?
C42 C41 H41A 109.5 . . ?
C42 C41 H41B 109.5 . . ?
C40 C41 H41A 109.5 . . ?
C40 C41 H41B 109.5 . . ?
H41A C41 H41B 108.1 . . ?
C12 C13 H13A 109.5 . . ?
C12 C13 H13B 109.5 . . ?
C12 C13 H13C 109.5 . . ?
H13A C13 H13B 109.5 . . ?
H13A C13 H13C 109.5 . . ?
H13B C13 H13C 109.5 . . ?
C11 C15 H15 109.3 . . ?
C11 C15 C17 112.0(2) . . ?
C11 C15 C16 111.8(2) . . ?
C17 C15 H15 109.3 . . ?
C16 C15 H15 109.3 . . ?
C16 C15 C17 105.1(2) . . ?
C28 C27 H27A 109.5 . . ?
C28 C27 H27B 109.5 . . ?
C28 C27 H27C 109.5 . . ?
H27A C27 H27B 109.5 . . ?
H27A C27 H27C 109.5 . . ?
H27B C27 H27C 109.5 . . ?
C24 C26 H26A 109.5 . . ?
C24 C26 H26B 109.5 . . ?
C24 C26 H26C 109.5 . . ?
H26A C26 H26B 109.5 . . ?
H26A C26 H26C 109.5 . . ?
H26B C26 H26C 109.5 . . ?
C12 C14 H14A 109.5 . . ?
C12 C14 H14B 109.5 . . ?
C12 C14 H14C 109.5 . . ?
H14A C14 H14B 109.5 . . ?
H14A C14 H14C 109.5 . . ?
H14B C14 H14C 109.5 . . ?
C24 C25 H25A 109.5 . . ?
C24 C25 H25B 109.5 . . ?
C24 C25 H25C 109.5 . . ?
H25A C25 H25B 109.5 . . ?
H25A C25 H25C 109.5 . . ?
H25B C25 H25C 109.5 . . ?
C15 C17 H17A 109.5 . . ?
C15 C17 H17B 109.5 . . ?
C15 C17 H17C 109.5 . . ?
H17A C17 H17B 109.5 . . ?
H17A C17 H17C 109.5 . . ?
H17B C17 H17C 109.5 . . ?
C15 C16 H16A 109.5 . . ?
C15 C16 H16B 109.5 . . ?
C15 C16 H16C 109.5 . . ?
H16A C16 H16B 109.5 . . ?
H16A C16 H16C 109.5 . . ?
H16B C16 H16C 109.5 . . ?

loop_
_geom_bond_atom_site_label_1
_geom_bond_atom_site_label_2
_geom_bond_distance
_geom_bond_site_symmetry_2
_geom_bond_publ_flag
Co1 Mg1 2.5584(7) . ?
Co1 C32 2.088(2) . ?
Co1 C43 2.076(2) . ?
Co1 C39 2.033(2) . ?
Co1 C42 2.066(2) . ?
Co1 C37 2.123(2) . ?
Co1 C38 2.117(2) . ?
Co1 C36 2.028(2) . ?
Co1 C33 2.058(2) . ?
Mg1 N1 2.0614(18) . ?
Mg1 N2 2.1009(18) . ?
Mg1 H38 2.12(3) . ?
Mg1 H30A 2.30(3) . ?
N1 C4 1.340(3) . ?
N1 C18 1.449(3) . ?
N2 C6 1.455(3) . ?
N2 C2 1.329(3) . ?
C4 C3 1.405(3) . ?
C4 C5 1.524(3) . ?
C6 C11 1.405(3) . ?
C6 C7 1.409(3) . ?
C32 H32 0.9800 . ?
C32 C33 1.413(3) . ?
C32 C31 1.524(3) . ?
C18 C19 1.408(3) . ?
C18 C23 1.415(3) . ?
C43 H43 0.9800 . ?
C43 C42 1.399(3) . ?
C43 C44 1.527(3) . ?
C11 C10 1.398(3) . ?
C11 C15 1.525(3) . ?
C20 H20 0.9300 . ?
C20 C19 1.395(3) . ?
C20 C21 1.380(3) . ?
C3 H3 0.9300 . ?
C3 C2 1.420(3) . ?
C39 H39 0.9800 . ?
C39 C38 1.431(3) . ?
C39 C40 1.525(3) . ?
C19 C24 1.521(3) . ?
C1 H1A 0.9600 . ?
C1 H1B 0.9600 . ?
C1 H1C 0.9600 . ?
C1 C2 1.521(3) . ?
C23 C28 1.515(3) . ?
C23 C22 1.403(3) . ?
C42 H42 0.9800 . ?
C42 C41 1.509(3) . ?
C37 C36 1.424(3) . ?
C37 C30 1.532(3) . ?
C37 H37 0.99(2) . ?
C10 H10 0.9300 . ?
C10 C9 1.380(4) . ?
C38 C45 1.522(3) . ?
C38 H38 0.98(3) . ?
C36 H36 0.9800 . ?
C36 C35 1.524(3) . ?
C33 H33 0.9800 . ?
C33 C34 1.514(3) . ?
C28 H28 0.9800 . ?
C28 C29 1.537(3) . ?
C28 C27 1.531(3) . ?
C7 C12 1.516(3) . ?
C7 C8 1.397(3) . ?
C44 H44A 0.9700 . ?
C44 H44B 0.9700 . ?
C44 C45 1.539(3) . ?
C24 H24 0.9800 . ?
C24 C26 1.526(3) . ?
C24 C25 1.538(3) . ?
C5 H5A 0.9600 . ?
C5 H5B 0.9600 . ?
C5 H5C 0.9600 . ?
C30 C31 1.543(3) . ?
C30 H30A 1.00(3) . ?
C30 H30B 0.80(3) . ?
C34 H34A 0.9700 . ?
C34 H34B 0.9700 . ?
C34 C35 1.544(3) . ?
C12 H12 0.9800 . ?
C12 C13 1.533(3) . ?
C12 C14 1.532(3) . ?
C21 H21 0.9300 . ?
C21 C22 1.380(3) . ?
C31 H31A 0.9700 . ?
C31 H31B 0.9700 . ?
C22 H22 0.9300 . ?
C40 H40A 0.9700 . ?
C40 H40B 0.9700 . ?
C40 C41 1.529(3) . ?
C45 H45A 0.9700 . ?
C45 H45B 0.9700 . ?
C9 H9 0.9300 . ?
C9 C8 1.377(4) . ?
C35 H35A 0.9700 . ?
C35 H35B 0.9700 . ?
C29 H29A 0.9600 . ?
C29 H29B 0.9600 . ?
C29 H29C 0.9600 . ?
C8 H8 0.9300 . ?
C41 H41A 0.9700 . ?
C41 H41B 0.9700 . ?
C13 H13A 0.9600 . ?
C13 H13B 0.9600 . ?
C13 H13C 0.9600 . ?
C15 H15 0.9800 . ?
C15 C17 1.566(4) . ?
C15 C16 1.543(4) . ?
C27 H27A 0.9600 . ?
C27 H27B 0.9600 . ?
C27 H27C 0.9600 . ?
C26 H26A 0.9600 . ?
C26 H26B 0.9600 . ?
C26 H26C 0.9600 . ?
C14 H14A 0.9600 . ?
C14 H14B 0.9600 . ?
C14 H14C 0.9600 . ?
C25 H25A 0.9600 . ?
C25 H25B 0.9600 . ?
C25 H25C 0.9600 . ?
C17 H17A 0.9600 . ?
C17 H17B 0.9600 . ?
C17 H17C 0.9600 . ?
C16 H16A 0.9600 . ?
C16 H16B 0.9600 . ?
C16 H16C 0.9600 . ?

loop_
_geom_torsion_atom_site_label_1
_geom_torsion_atom_site_label_2
_geom_torsion_atom_site_label_3
_geom_torsion_atom_site_label_4
_geom_torsion
_geom_torsion_site_symmetry_1
_geom_torsion_site_symmetry_2
_geom_torsion_site_symmetry_3
_geom_torsion_site_symmetry_4
_geom_torsion_publ_flag
Co1 C32 C33 C34 -104.0(2) . . . . ?
Co1 C32 C31 C30 -14.4(2) . . . . ?
Co1 C43 C42 C41 -104.0(2) . . . . ?
Co1 C43 C44 C45 -13.8(2) . . . . ?
Co1 C39 C38 C45 -105.12(19) . . . . ?
Co1 C39 C40 C41 -12.4(2) . . . . ?
Co1 C42 C41 C40 -32.6(2) . . . . ?
Co1 C37 C36 C35 109.1(2) . . . . ?
Co1 C37 C30 C31 -21.2(2) . . . . ?
Co1 C38 C45 C44 -25.4(2) . . . . ?
Co1 C36 C35 C34 -9.6(2) . . . . ?
Co1 C33 C34 C35 -31.1(2) . . . . ?
Mg1 N1 C4 C3 -22.6(3) . . . . ?
Mg1 N1 C4 C5 159.81(16) . . . . ?
Mg1 N1 C18 C19 111.4(2) . . . . ?
Mg1 N1 C18 C23 -68.9(3) . . . . ?
Mg1 N2 C6 C11 90.5(2) . . . . ?
Mg1 N2 C6 C7 -89.0(2) . . . . ?
Mg1 N2 C2 C3 9.8(3) . . . . ?
Mg1 N2 C2 C1 -170.87(16) . . . . ?
N1 C4 C3 C2 -17.7(4) . . . . ?
N1 C18 C19 C20 176.05(19) . . . . ?
N1 C18 C19 C24 -7.5(3) . . . . ?
N1 C18 C23 C28 -0.7(3) . . . . ?
N1 C18 C23 C22 -176.87(19) . . . . ?
N2 C6 C11 C10 179.08(19) . . . . ?
N2 C6 C11 C15 1.1(3) . . . . ?
N2 C6 C7 C12 -2.9(3) . . . . ?
N2 C6 C7 C8 -179.32(19) . . . . ?
C4 N1 C18 C19 -68.6(2) . . . . ?
C4 N1 C18 C23 111.1(2) . . . . ?
C4 C3 C2 N2 25.8(4) . . . . ?
C4 C3 C2 C1 -153.7(2) . . . . ?
C6 N2 C2 C3 -172.9(2) . . . . ?
C6 N2 C2 C1 6.5(3) . . . . ?
C6 C11 C10 C9 0.6(3) . . . . ?
C6 C11 C15 C17 -133.0(2) . . . . ?
C6 C11 C15 C16 109.4(3) . . . . ?
C6 C7 C12 C13 -95.4(2) . . . . ?
C6 C7 C12 C14 140.9(2) . . . . ?
C6 C7 C8 C9 -0.1(3) . . . . ?
C32 C33 C34 C35 49.8(3) . . . . ?
C18 N1 C4 C3 157.4(2) . . . . ?
C18 N1 C4 C5 -20.2(3) . . . . ?
C18 C19 C24 C26 -111.4(2) . . . . ?
C18 C19 C24 C25 126.7(2) . . . . ?
C18 C23 C28 C29 138.0(2) . . . . ?
C18 C23 C28 C27 -99.5(2) . . . . ?
C18 C23 C22 C21 -0.4(3) . . . . ?
C43 C42 C41 C40 48.1(3) . . . . ?
C43 C44 C45 C38 24.9(3) . . . . ?
C11 C6 C7 C12 177.69(19) . . . . ?
C11 C6 C7 C8 1.2(3) . . . . ?
C11 C10 C9 C8 0.5(4) . . . . ?
C20 C19 C24 C26 65.2(3) . . . . ?
C20 C19 C24 C25 -56.7(3) . . . . ?
C20 C21 C22 C23 -1.3(4) . . . . ?
C39 C38 C45 C44 50.7(3) . . . . ?
C39 C40 C41 C42 28.7(3) . . . . ?
C19 C18 C23 C28 179.04(19) . . . . ?
C19 C18 C23 C22 2.8(3) . . . . ?
C19 C20 C21 C22 0.4(4) . . . . ?
C23 C18 C19 C20 -3.7(3) . . . . ?
C23 C18 C19 C24 172.8(2) . . . . ?
C42 C43 C44 C45 -95.6(2) . . . . ?
C37 C36 C35 C34 -96.2(3) . . . . ?
C37 C30 C31 C32 22.4(3) . . . . ?
C10 C11 C15 C17 49.0(3) . . . . ?
C10 C11 C15 C16 -68.6(3) . . . . ?
C10 C9 C8 C7 -0.8(4) . . . . ?
C2 N2 C6 C11 -86.4(3) . . . . ?
C2 N2 C6 C7 94.2(2) . . . . ?
C38 C39 C40 C41 -98.2(3) . . . . ?
C36 C37 C30 C31 54.4(3) . . . . ?
C33 C32 C31 C30 -95.0(3) . . . . ?
C33 C34 C35 C36 26.2(3) . . . . ?
C28 C23 C22 C21 -176.8(2) . . . . ?
C7 C6 C11 C10 -1.5(3) . . . . ?
C7 C6 C11 C15 -179.5(2) . . . . ?
C44 C43 C42 Co1 108.1(2) . . . . ?
C44 C43 C42 C41 4.0(3) . . . . ?
C5 C4 C3 C2 160.0(2) . . . . ?
C30 C37 C36 Co1 -106.64(19) . . . . ?
C30 C37 C36 C35 2.4(3) . . . . ?
C12 C7 C8 C9 -176.7(2) . . . . ?
C21 C20 C19 C18 2.0(3) . . . . ?
C21 C20 C19 C24 -174.6(2) . . . . ?
C31 C32 C33 Co1 108.4(2) . . . . ?
C31 C32 C33 C34 4.4(3) . . . . ?
C22 C23 C28 C29 -45.8(3) . . . . ?
C22 C23 C28 C27 76.8(3) . . . . ?
C40 C39 C38 Co1 109.3(2) . . . . ?
C40 C39 C38 C45 4.2(3) . . . . ?
C8 C7 C12 C13 81.1(3) . . . . ?
C8 C7 C12 C14 -42.7(3) . . . . ?
C15 C11 C10 C9 178.8(2) . . . . ?

loop_
_exptl_oxdiff_crystal_face_indexfrac_h
_exptl_oxdiff_crystal_face_indexfrac_k
_exptl_oxdiff_crystal_face_indexfrac_l
_exptl_oxdiff_crystal_face_x
_exptl_oxdiff_crystal_face_y
_exptl_oxdiff_crystal_face_z
13.0000 -0.0002 -1.0013 0.9229 -0.4634 0.0675
-13.0000 0.0002 1.0013 -0.9229 0.4634 -0.0675
-6.0000 9.0004 -1.9995 -0.4792 0.2129 0.8436
-0.9999 -10.0003 3.0002 -0.0176 0.0267 -0.9796
-0.0007 0.0003 -15.9991 0.4852 0.8568 0.2102
0.0007 0.9997 15.9991 -0.4994 -0.8715 -0.1166
8.9999 7.0001 -3.0009 0.6095 -0.3006 0.7322
0.0007 -0.0003 15.9991 -0.4852 -0.8568 -0.2102
